data_4068915
loop_
_publ_author_name
'Xiong, Yun'
'Yao, Shenglai'
'Driess, Matthias'

_publ_section_title
;
 Reactivity of a Zwitterionic Stable Silylene toward Halosilanes and
 Haloalkanes
;
_journal_issue 6
_journal_name_full Organometallics
_journal_page_first 1927
_journal_paper_doi 10.1021/om801157u
_journal_volume 28
_journal_year 2009
_chemical_formula_sum 'C31 H43 Cl3 N2 Si'
_chemical_formula_weight 578.11
_chemical_name_systematic
; 
 ? 
;
_space_group_IT_number 19
_symmetry_cell_setting orthorhombic
_symmetry_space_group_name_Hall 'P 2ac 2ab'
_symmetry_space_group_name_H-M 'P 21 21 21'
_atom_sites_solution_hydrogens geom
_atom_sites_solution_primary direct
_atom_sites_solution_secondary difmap
_audit_creation_method
;
CrysAlis RED, Oxford Diffraction Ltd.,
Version 1.171.32.5 (release 08-05-2007 CrysAlis171 .NET)
(compiled May  8 2007,13:10:02)
;
_cell_angle_alpha 90.00
_cell_angle_beta 90.00
_cell_angle_gamma 90.00
_cell_formula_units_Z 4
_cell_length_a 9.8353(5)
_cell_length_b 14.9032(7)
_cell_length_c 21.2164(8)
_cell_measurement_reflns_used 2564
_cell_measurement_temperature 150(2)
_cell_measurement_theta_max 28.7745
_cell_measurement_theta_min 2.8746
_cell_volume 3109.8(2)
_computing_cell_refinement
;
CrysAlis RED, Oxford Diffraction Ltd.,
Version 1.171.32.5 (release 08-05-2007 CrysAlis171 .NET)
(compiled May  8 2007,13:10:02)
;
_computing_data_collection
;
CrysAlis CCD, Oxford Diffraction Ltd.,
Version 1.171.32.5 (release 08-05-2007 CrysAlis171 .NET)
(compiled May  8 2007,13:10:02)
;
_computing_data_reduction
;
CrysAlis RED, Oxford Diffraction Ltd.,
Version 1.171.32.5 (release 08-05-2007 CrysAlis171 .NET)
(compiled May  8 2007,13:10:02)
;
_computing_publication_material 'SHELXL-97 (Sheldrick, 1997)'
_computing_structure_refinement 'SHELXL-97 (Sheldrick, 1997)'
_computing_structure_solution 'SHELXS-97 (Sheldrick, 1990)'
_diffrn_ambient_temperature 150(2)
_diffrn_measured_fraction_theta_full 0.997
_diffrn_measured_fraction_theta_max 0.997
_diffrn_measurement_device_type 'Oxford Diffraction Xcalibur S Sapphire'
_diffrn_measurement_method \w
_diffrn_radiation_monochromator graphite
_diffrn_radiation_source 'Enhance (Mo) X-ray Source'
_diffrn_radiation_type MoK\a
_diffrn_radiation_wavelength 0.71073
_diffrn_reflns_av_R_equivalents 0.0974
_diffrn_reflns_av_sigmaI/netI 0.2471
_diffrn_reflns_limit_h_max 11
_diffrn_reflns_limit_h_min -11
_diffrn_reflns_limit_k_max 15
_diffrn_reflns_limit_k_min -17
_diffrn_reflns_limit_l_max 25
_diffrn_reflns_limit_l_min -25
_diffrn_reflns_number 17375
_diffrn_reflns_theta_full 25.00
_diffrn_reflns_theta_max 25.00
_diffrn_reflns_theta_min 3.14
_exptl_absorpt_coefficient_mu 0.356
_exptl_absorpt_correction_T_max 0.973
_exptl_absorpt_correction_T_min 0.939
_exptl_absorpt_correction_type multi-scan
_exptl_absorpt_process_details
;
CrysAlis RED, Oxford Diffraction Ltd.,
Version 1.171.32.5 (release 08-05-2007 CrysAlis171 .NET)
(compiled May  8 2007,13:10:02)
Empirical absorption correction using spherical harmonics,
 implemented in SCALE3 ABSPACK scaling algorithm.
;
_exptl_crystal_colour colourless
_exptl_crystal_density_diffrn 1.235
_exptl_crystal_density_method 'not measured'
_exptl_crystal_description plate
_exptl_crystal_F_000 1232
_exptl_crystal_size_max 0.24
_exptl_crystal_size_mid 0.17
_exptl_crystal_size_min 0.10
_refine_diff_density_max 0.427
_refine_diff_density_min -0.305
_refine_diff_density_rms 0.048
_refine_ls_abs_structure_details 'Flack H D (1983), Acta Cryst. A39, 876-881'
_refine_ls_abs_structure_Flack 0.11(6)
_refine_ls_extinction_method none
_refine_ls_goodness_of_fit_ref 0.743
_refine_ls_hydrogen_treatment constr
_refine_ls_matrix_type full
_refine_ls_number_parameters 354
_refine_ls_number_reflns 5466
_refine_ls_number_restraints 25
_refine_ls_restrained_S_all 0.835
_refine_ls_R_factor_all 0.1193
_refine_ls_R_factor_gt 0.0478
_refine_ls_shift/su_max 0.001
_refine_ls_shift/su_mean 0.000
_refine_ls_structure_factor_coef Fsqd
_refine_ls_weighting_details 'calc w=1/[\s^2^(Fo^2^)+(0.0039P)^2^+0.0000P] where P=(Fo^2^+2Fc^2^)/3'
_refine_ls_weighting_scheme calc
_refine_ls_wR_factor_gt 0.0456
_refine_ls_wR_factor_ref 0.0528
_reflns_number_gt 2523
_reflns_number_total 5466
_reflns_threshold_expression >2sigma(I)
_cod_data_source_file om801157u_si_001.cif
_cod_data_source_block Compound10
_cod_original_sg_symbol_H-M P212121
_cod_database_code 4068915

loop_
_symmetry_equiv_pos_as_xyz
'x, y, z'
'-x+1/2, -y, z+1/2'
'-x, y+1/2, -z+1/2'
'x+1/2, -y+1/2, -z'

loop_
_atom_site_label
_atom_site_type_symbol
_atom_site_fract_x
_atom_site_fract_y
_atom_site_fract_z
_atom_site_U_iso_or_equiv
_atom_site_adp_type
_atom_site_occupancy
_atom_site_symmetry_multiplicity
_atom_site_calc_flag
_atom_site_refinement_flags
_atom_site_disorder_assembly
_atom_site_disorder_group
Si1 Si 0.43791(13) 0.40318(8) 0.26514(6) 0.0223(3) Uani 1 1 d . A .
Cl1 Cl 0.61559(12) 0.47697(7) 0.26856(5) 0.0348(3) Uani 1 1 d . . .
Cl2 Cl 0.36766(15) 0.20628(8) 0.28188(5) 0.0515(4) Uani 1 1 d . A .
Cl3 Cl 0.59550(17) 0.25859(9) 0.20346(5) 0.0562(6) Uani 0.896(2) 1 d PU A .
C31 C 0.6027(9) 0.2659(6) 0.3295(3) 0.028(3) Uani 1 1 d U A 1
H31A H 0.6846 0.3027 0.3244 0.042 Uiso 1 1 calc R A 1
H31B H 0.6281 0.2023 0.3303 0.042 Uiso 1 1 calc R A 1
H31C H 0.5575 0.2817 0.3692 0.042 Uiso 1 1 calc R A 1
Cl3A Cl 0.610(3) 0.2758(17) 0.3388(10) 0.029(6) Uani 0.104(2) 1 d PU A 2
C30 C 0.5038(4) 0.2835(3) 0.27325(18) 0.0265(12) Uani 1 1 d U . .
N1 N 0.3459(4) 0.4248(2) 0.19777(14) 0.0186(10) Uani 1 1 d . . .
N2 N 0.3365(4) 0.4388(2) 0.32588(14) 0.0218(10) Uani 1 1 d . . .
C1 C 0.2061(5) 0.5354(3) 0.14233(17) 0.0316(14) Uani 1 1 d . . .
H1A H 0.2248 0.5072 0.1031 0.047 Uiso 1 1 calc R A .
H1B H 0.1495 0.5870 0.1438 0.047 Uiso 1 1 calc R . .
C2 C 0.2609(4) 0.5014(3) 0.19698(18) 0.0231(13) Uani 1 1 d . A .
C3 C 0.2333(4) 0.5464(3) 0.25598(18) 0.0265(12) Uani 1 1 d . . .
H3 H 0.1891 0.6028 0.2527 0.040 Uiso 1 1 calc R A .
C4 C 0.2623(4) 0.5184(3) 0.31591(18) 0.0233(12) Uani 1 1 d . A .
C5 C 0.2237(5) 0.5752(3) 0.36908(17) 0.0449(16) Uani 1 1 d . . .
H5A H 0.1547 0.6185 0.3554 0.067 Uiso 1 1 calc R A .
H5B H 0.3039 0.6073 0.3846 0.067 Uiso 1 1 calc R . .
H5C H 0.1864 0.5377 0.4029 0.067 Uiso 1 1 calc R . .
C6 C 0.3639(5) 0.3820(3) 0.13617(19) 0.0202(12) Uani 1 1 d . A .
C7 C 0.2734(6) 0.3129(3) 0.1185(2) 0.0293(15) Uani 1 1 d . . .
C8 C 0.2848(5) 0.2757(3) 0.0584(2) 0.0410(15) Uani 1 1 d . A .
H8 H 0.2249 0.2290 0.0457 0.061 Uiso 1 1 calc R . .
C9 C 0.3836(6) 0.3069(4) 0.0172(2) 0.0445(17) Uani 1 1 d . . .
H9 H 0.3929 0.2799 -0.0232 0.067 Uiso 1 1 calc R A .
C10 C 0.4678(6) 0.3761(3) 0.0340(2) 0.0421(17) Uani 1 1 d . A .
H10 H 0.5328 0.3972 0.0044 0.063 Uiso 1 1 calc R . .
C11 C 0.4611(5) 0.4166(3) 0.0933(2) 0.0267(14) Uani 1 1 d . . .
C12 C 0.1634(5) 0.2778(3) 0.1620(2) 0.0359(15) Uani 1 1 d . A .
H12 H 0.1901 0.2938 0.2061 0.054 Uiso 1 1 calc R . .
C13 C 0.1464(5) 0.1757(3) 0.15935(18) 0.0448(16) Uani 1 1 d . . .
H13A H 0.1019 0.1590 0.1197 0.067 Uiso 1 1 calc R A .
H13B H 0.0905 0.1558 0.1949 0.067 Uiso 1 1 calc R . .
H13C H 0.2359 0.1470 0.1617 0.067 Uiso 1 1 calc R . .
C14 C 0.0248(5) 0.3221(3) 0.14879(19) 0.0476(16) Uani 1 1 d . . .
H14A H 0.0324 0.3871 0.1545 0.071 Uiso 1 1 calc R A .
H14B H -0.0433 0.2982 0.1781 0.071 Uiso 1 1 calc R . .
H14C H -0.0030 0.3091 0.1054 0.071 Uiso 1 1 calc R . .
C15 C 0.5530(5) 0.4950(3) 0.1076(2) 0.0371(15) Uani 1 1 d . A .
H15 H 0.5289 0.5183 0.1504 0.056 Uiso 1 1 calc R . .
C16 C 0.5314(5) 0.5718(3) 0.05933(18) 0.0461(16) Uani 1 1 d . . .
H16A H 0.5615 0.5520 0.0176 0.069 Uiso 1 1 calc R A .
H16B H 0.5842 0.6244 0.0722 0.069 Uiso 1 1 calc R . .
H16C H 0.4347 0.5875 0.0577 0.069 Uiso 1 1 calc R . .
C17 C 0.7019(5) 0.4674(3) 0.10863(19) 0.0574(18) Uani 1 1 d . . .
H17A H 0.7157 0.4210 0.1407 0.086 Uiso 1 1 calc R A .
H17B H 0.7583 0.5197 0.1187 0.086 Uiso 1 1 calc R . .
H17C H 0.7277 0.4439 0.0672 0.086 Uiso 1 1 calc R . .
C18 C 0.3207(5) 0.3935(3) 0.38745(18) 0.0192(12) Uani 1 1 d . A .
C19 C 0.2110(5) 0.3349(3) 0.3948(2) 0.0295(14) Uani 1 1 d . . .
C20 C 0.2003(5) 0.2896(3) 0.4515(2) 0.0359(15) Uani 1 1 d . A .
H20 H 0.1283 0.2480 0.4576 0.054 Uiso 1 1 calc R . .
C21 C 0.2926(5) 0.3039(3) 0.4991(2) 0.0326(14) Uani 1 1 d . . .
H21 H 0.2850 0.2708 0.5372 0.049 Uiso 1 1 calc R A .
C22 C 0.3941(5) 0.3644(3) 0.49261(18) 0.0241(13) Uani 1 1 d . A .
H22 H 0.4559 0.3735 0.5264 0.036 Uiso 1 1 calc R . .
C23 C 0.4099(5) 0.4143(3) 0.43641(19) 0.0192(12) Uani 1 1 d . . .
C24 C 0.0991(5) 0.3253(3) 0.34476(19) 0.0351(15) Uani 1 1 d . A .
H24 H 0.1397 0.3409 0.3030 0.053 Uiso 1 1 calc R . .
C25 C -0.0172(5) 0.3917(4) 0.3577(2) 0.0596(18) Uani 1 1 d . . .
H25A H -0.0618 0.3760 0.3975 0.089 Uiso 1 1 calc R A .
H25B H -0.0835 0.3887 0.3232 0.089 Uiso 1 1 calc R . .
H25C H 0.0197 0.4527 0.3605 0.089 Uiso 1 1 calc R . .
C26 C 0.0422(5) 0.2313(3) 0.33992(18) 0.0609(18) Uani 1 1 d . . .
H26A H -0.0126 0.2182 0.3774 0.091 Uiso 1 1 calc R A .
H26B H 0.1172 0.1882 0.3371 0.091 Uiso 1 1 calc R . .
H26C H -0.0148 0.2266 0.3022 0.091 Uiso 1 1 calc R . .
C27 C 0.5168(5) 0.4882(3) 0.43439(19) 0.0257(13) Uani 1 1 d . A .
H27 H 0.5091 0.5188 0.3926 0.039 Uiso 1 1 calc R . .
C28 C 0.4871(5) 0.5584(3) 0.48576(16) 0.0400(16) Uani 1 1 d . . .
H28A H 0.5083 0.5331 0.5272 0.060 Uiso 1 1 calc R A .
H28B H 0.3908 0.5752 0.4842 0.060 Uiso 1 1 calc R . .
H28C H 0.5433 0.6117 0.4785 0.060 Uiso 1 1 calc R . .
C29 C 0.6608(5) 0.4526(3) 0.44018(18) 0.0450(16) Uani 1 1 d . . .
H29A H 0.6698 0.4188 0.4796 0.067 Uiso 1 1 calc R A .
H29B H 0.7249 0.5030 0.4403 0.067 Uiso 1 1 calc R . .
H29C H 0.6807 0.4132 0.4044 0.067 Uiso 1 1 calc R . .

loop_
_atom_site_aniso_label
_atom_site_aniso_U_11
_atom_site_aniso_U_22
_atom_site_aniso_U_33
_atom_site_aniso_U_23
_atom_site_aniso_U_13
_atom_site_aniso_U_12
Si1 0.0227(8) 0.0214(8) 0.0227(7) 0.0012(7) -0.0001(7) 0.0018(7)
Cl1 0.0265(8) 0.0421(8) 0.0358(6) 0.0053(7) 0.0014(7) -0.0074(7)
Cl2 0.0632(11) 0.0286(8) 0.0626(9) 0.0025(7) -0.0191(9) -0.0069(8)
Cl3 0.0675(10) 0.0574(9) 0.0436(8) 0.0025(7) 0.0109(7) 0.0325(8)
C31 0.029(3) 0.028(3) 0.028(3) 0.0008(11) -0.0027(11) 0.0019(11)
Cl3A 0.029(7) 0.029(7) 0.029(7) 0.0003(12) -0.0012(12) 0.0006(12)
C30 0.036(3) 0.025(3) 0.019(2) 0.003(3) 0.005(3) 0.001(3)
N1 0.027(3) 0.014(2) 0.014(2) -0.0037(18) 0.0023(19) 0.009(2)
N2 0.027(3) 0.020(2) 0.019(2) -0.0008(18) 0.003(2) 0.001(2)
C1 0.039(3) 0.029(3) 0.027(3) 0.002(3) 0.000(3) 0.021(3)
C2 0.030(3) 0.018(3) 0.022(3) 0.009(2) -0.007(3) 0.001(3)
C3 0.027(3) 0.025(3) 0.028(3) 0.000(2) 0.004(2) 0.001(3)
C4 0.025(3) 0.025(3) 0.020(3) -0.009(3) -0.002(2) 0.005(3)
C5 0.056(4) 0.047(4) 0.031(3) 0.007(3) 0.005(3) 0.028(3)
C6 0.023(3) 0.021(3) 0.017(3) 0.003(2) 0.000(3) 0.009(3)
C7 0.044(4) 0.022(4) 0.022(3) -0.001(3) 0.004(3) 0.010(3)
C8 0.056(4) 0.039(4) 0.028(3) -0.003(3) -0.008(3) 0.000(3)
C9 0.070(5) 0.043(4) 0.021(3) -0.006(3) 0.005(3) 0.022(4)
C10 0.056(5) 0.037(4) 0.033(3) -0.001(3) 0.012(3) 0.011(4)
C11 0.042(4) 0.021(3) 0.017(3) 0.000(3) 0.003(3) 0.019(3)
C12 0.046(4) 0.027(4) 0.035(3) -0.009(3) -0.016(3) 0.003(3)
C13 0.049(4) 0.038(4) 0.047(3) -0.002(3) -0.011(3) 0.000(4)
C14 0.051(4) 0.044(4) 0.048(3) -0.002(3) -0.010(3) 0.002(4)
C15 0.043(4) 0.040(4) 0.029(3) 0.014(3) 0.009(3) 0.010(3)
C16 0.048(4) 0.041(4) 0.049(3) 0.009(3) 0.014(3) 0.007(3)
C17 0.036(4) 0.083(5) 0.053(3) 0.011(3) 0.020(3) 0.014(4)
C18 0.021(3) 0.022(3) 0.015(3) 0.002(2) 0.008(2) 0.004(3)
C19 0.036(4) 0.033(4) 0.020(3) -0.004(3) 0.009(3) -0.010(3)
C20 0.054(4) 0.025(3) 0.029(3) 0.001(3) 0.006(3) -0.019(3)
C21 0.046(4) 0.030(3) 0.023(3) 0.005(3) 0.007(3) 0.003(3)
C22 0.020(3) 0.032(3) 0.020(3) 0.005(2) -0.003(3) 0.010(3)
C23 0.020(3) 0.020(3) 0.018(3) -0.002(2) -0.001(3) 0.001(3)
C24 0.041(4) 0.043(4) 0.021(3) -0.001(3) 0.000(3) -0.020(4)
C25 0.030(4) 0.095(5) 0.055(3) -0.012(4) 0.001(3) -0.008(4)
C26 0.062(4) 0.078(5) 0.043(3) -0.001(3) -0.004(3) -0.049(4)
C27 0.034(4) 0.021(3) 0.022(3) 0.003(3) -0.006(2) -0.004(3)
C28 0.056(4) 0.030(3) 0.034(3) -0.006(3) -0.002(3) -0.017(3)
C29 0.035(4) 0.055(4) 0.044(3) -0.007(3) -0.004(3) -0.002(3)

loop_
_atom_type_symbol
_atom_type_description
_atom_type_scat_dispersion_real
_atom_type_scat_dispersion_imag
_atom_type_scat_source
C C 0.0033 0.0016 'International Tables Vol C Tables 4.2.6.8 and 6.1.1.4'
H H 0.0000 0.0000 'International Tables Vol C Tables 4.2.6.8 and 6.1.1.4'
N N 0.0061 0.0033 'International Tables Vol C Tables 4.2.6.8 and 6.1.1.4'
Si Si 0.0817 0.0704 'International Tables Vol C Tables 4.2.6.8 and 6.1.1.4'
Cl Cl 0.1484 0.1585 'International Tables Vol C Tables 4.2.6.8 and 6.1.1.4'

loop_
_geom_angle_atom_site_label_1
_geom_angle_atom_site_label_2
_geom_angle_atom_site_label_3
_geom_angle
N2 Si1 N1 105.08(16)
N2 Si1 C30 114.82(17)
N1 Si1 C30 115.40(17)
N2 Si1 Cl1 107.53(13)
N1 Si1 Cl1 111.97(13)
C30 Si1 Cl1 101.96(14)
C31 C30 Cl3A 6.3(11)
C31 C30 Cl3 106.6(4)
Cl3A C30 Cl3 110.3(8)
C31 C30 Cl2 106.4(4)
Cl3A C30 Cl2 109.1(8)
Cl3 C30 Cl2 109.5(2)
C31 C30 Si1 116.0(4)
Cl3A C30 Si1 109.7(8)
Cl3 C30 Si1 107.1(2)
Cl2 C30 Si1 111.1(2)
C2 N1 C6 114.3(3)
C2 N1 Si1 118.1(3)
C6 N1 Si1 126.5(3)
C4 N2 C18 117.6(3)
C4 N2 Si1 116.7(3)
C18 N2 Si1 125.7(3)
C1 C2 N1 122.6(4)
C1 C2 C3 119.1(4)
N1 C2 C3 118.3(4)
C4 C3 C2 128.7(4)
C3 C4 N2 120.2(4)
C3 C4 C5 119.2(4)
N2 C4 C5 120.4(4)
C7 C6 C11 121.4(4)
C7 C6 N1 118.5(4)
C11 C6 N1 119.7(4)
C8 C7 C6 118.8(5)
C8 C7 C12 118.5(5)
C6 C7 C12 122.7(4)
C9 C8 C7 119.9(5)
C10 C9 C8 120.8(5)
C9 C10 C11 122.1(5)
C10 C11 C6 116.9(5)
C10 C11 C15 119.2(5)
C6 C11 C15 123.9(4)
C7 C12 C13 113.5(4)
C7 C12 C14 111.9(4)
C13 C12 C14 108.8(4)
C11 C15 C17 111.8(4)
C11 C15 C16 110.9(4)
C17 C15 C16 109.9(4)
C23 C18 C19 122.8(4)
C23 C18 N2 119.4(4)
C19 C18 N2 117.7(4)
C20 C19 C18 117.4(4)
C20 C19 C24 120.1(4)
C18 C19 C24 122.4(4)
C21 C20 C19 120.9(5)
C22 C21 C20 121.1(4)
C21 C22 C23 121.2(4)
C18 C23 C22 116.3(4)
C18 C23 C27 125.0(4)
C22 C23 C27 118.7(4)
C26 C24 C19 113.5(4)
C26 C24 C25 109.5(4)
C19 C24 C25 110.5(4)
C29 C27 C23 112.9(4)
C29 C27 C28 110.9(4)
C23 C27 C28 109.9(4)

loop_
_geom_bond_atom_site_label_1
_geom_bond_atom_site_label_2
_geom_bond_distance
Si1 N2 1.714(3)
Si1 N1 1.722(3)
Si1 C30 1.906(4)
Si1 Cl1 2.0661(17)
Cl2 C30 1.775(4)
Cl3 C30 1.773(4)
C31 C30 1.562(8)
Cl3A C30 1.74(3)
N1 C2 1.415(5)
N1 C6 1.465(5)
N2 C4 1.409(5)
N2 C18 1.479(4)
C1 C2 1.376(5)
C2 C3 1.446(5)
C3 C4 1.368(5)
C4 C5 1.460(5)
C6 C7 1.412(6)
C6 C11 1.417(6)
C7 C8 1.396(5)
C7 C12 1.514(6)
C8 C9 1.387(6)
C9 C10 1.371(6)
C10 C11 1.398(5)
C11 C15 1.507(6)
C12 C13 1.532(5)
C12 C14 1.541(6)
C15 C17 1.521(6)
C15 C16 1.551(5)
C18 C23 1.394(5)
C18 C19 1.397(6)
C19 C20 1.384(5)
C19 C24 1.536(6)
C20 C21 1.375(5)
C21 C22 1.352(6)
C22 C23 1.414(5)
C23 C27 1.524(5)
C24 C26 1.511(5)
C24 C25 1.537(6)
C27 C29 1.517(6)
C27 C28 1.539(5)
